data_1540698
loop_
_publ_author_name
'Pugh, Thomas'
'Vieru, Veacheslav'
'Chibotaru, Liviu F.'
'Layfield, Richard A.'

_publ_section_title
;
 Magneto-structural correlations in arsenic- and selenium-ligated
 dysprosium single-molecule magnets
;
_journal_issue 3
_journal_name_full 'Chem. Sci.'
_journal_page_first 2128
_journal_paper_doi 10.1039/C5SC03755G
_journal_volume 7
_journal_year 2016
_chemical_formula_moiety 'C63 H75 As3 Dy3, C7 H8'
_chemical_formula_sum 'C70 H83 As3 Dy3'
_chemical_formula_weight 1636.62
_chemical_name_systematic 2-Dy
_chemical_properties_physical 'Air-sensitive, Moisture-sensitive, Oxygen-sensitive'
_space_group_crystal_system monoclinic
_space_group_IT_number 9
_space_group_name_Hall 'C -2yc'
_space_group_name_H-M_alt 'C 1 c 1'
_symmetry_space_group_name_Hall 'C -2yc'
_symmetry_space_group_name_H-M 'C 1 c 1'
_atom_sites_solution_hydrogens geom
_atom_sites_solution_primary direct
_audit_creation_date 2015-01-22
_audit_creation_method
;
Olex2 1.2
(compiled 2015.01.12 svn.r3133 for OlexSys, GUI svn.r4987)
;
_audit_update_record
;
2015-05-28 deposited with the CCDC.
2015-12-15 downloaded from the CCDC.
;
_cell_angle_alpha 90
_cell_angle_beta 103.461(2)
_cell_angle_gamma 90
_cell_formula_units_Z 4
_cell_length_a 14.9242(3)
_cell_length_b 18.6105(4)
_cell_length_c 23.7155(5)
_cell_measurement_reflns_used 11132
_cell_measurement_temperature 150
_cell_measurement_theta_max 28.1180
_cell_measurement_theta_min 3.4430
_cell_volume 6406.0(2)
_computing_cell_refinement
;
CrysAlisPro, Agilent Technologies,
Version 1.171.36.24 (release 03-12-2012 CrysAlis171 .NET)
(compiled Dec  3 2012,18:21:49)
;
_computing_data_collection
;
CrysAlisPro, Agilent Technologies,
Version 1.171.36.24 (release 03-12-2012 CrysAlis171 .NET)
(compiled Dec  3 2012,18:21:49)
;
_computing_data_reduction
;
CrysAlisPro, Agilent Technologies,
Version 1.171.36.24 (release 03-12-2012 CrysAlis171 .NET)
(compiled Dec  3 2012,18:21:49)
;
_computing_molecular_graphics 'Olex2 (Dolomanov et al., 2009)'
_computing_publication_material 'Olex2 (Dolomanov et al., 2009)'
_computing_structure_refinement 'ShelXL (Sheldrick, 2008)'
_computing_structure_solution 'ShelXS (Sheldrick, 2008)'
_diffrn_ambient_temperature 150
_diffrn_detector_area_resol_mean 8.3367
_diffrn_measured_fraction_theta_full 0.998
_diffrn_measured_fraction_theta_max 0.998
_diffrn_measurement_details
;
  1 omega  -73.00  -38.00   1.0000   30.0000
omega____ theta____ kappa____ phi______ frames
    -      -21.0746  179.0000  -90.0000 35

  2 omega -119.00  -34.00   1.0000   30.0000
omega____ theta____ kappa____ phi______ frames
    -      -21.0746 -179.0000 -180.0000 85

  3 omega  -13.00   14.00   1.0000   30.0000
omega____ theta____ kappa____ phi______ frames
    -      -21.0746  -99.0000  -90.0000 27

  4 omega   40.00  122.00   1.0000   30.0000
omega____ theta____ kappa____ phi______ frames
    -       22.4027  179.0000 -180.0000 82

  5 omega  -12.00  116.00   1.0000   30.0000
omega____ theta____ kappa____ phi______ frames
    -       22.4027   57.0000  -90.0000 128

  6 omega  -47.00   15.00   1.0000   30.0000
omega____ theta____ kappa____ phi______ frames
    -       22.4027  -77.0000 -120.0000 62
;
_diffrn_measurement_device_type 'Xcalibur, Sapphire2, large Be window'
_diffrn_measurement_method '\w scans'
_diffrn_orient_matrix_UB_11 0.0332660000
_diffrn_orient_matrix_UB_12 0.0233139000
_diffrn_orient_matrix_UB_13 0.0169251000
_diffrn_orient_matrix_UB_21 0.0338834000
_diffrn_orient_matrix_UB_22 -0.0273011000
_diffrn_orient_matrix_UB_23 0.0024811000
_diffrn_orient_matrix_UB_31 0.0116159000
_diffrn_orient_matrix_UB_32 0.0127819000
_diffrn_orient_matrix_UB_33 -0.0255524000
_diffrn_radiation_monochromator graphite
_diffrn_radiation_type MoK\a
_diffrn_radiation_wavelength 0.71073
_diffrn_reflns_av_R_equivalents 0.0358
_diffrn_reflns_av_unetI/netI 0.0495
_diffrn_reflns_laue_measured_fraction_full 0.998
_diffrn_reflns_laue_measured_fraction_max 0.998
_diffrn_reflns_limit_h_max 17
_diffrn_reflns_limit_h_min -17
_diffrn_reflns_limit_k_max 22
_diffrn_reflns_limit_k_min -22
_diffrn_reflns_limit_l_max 28
_diffrn_reflns_limit_l_min -28
_diffrn_reflns_number 20817
_diffrn_reflns_point_group_measured_fraction_full 0.875
_diffrn_reflns_point_group_measured_fraction_max 0.875
_diffrn_reflns_theta_full 25.242
_diffrn_reflns_theta_max 25.348
_diffrn_reflns_theta_min 2.908
_diffrn_source 'Enhance (Mo) X-ray Source'
_exptl_absorpt_coefficient_mu 5.040
_exptl_absorpt_correction_T_max 1.00000
_exptl_absorpt_correction_T_min 0.43461
_exptl_absorpt_correction_type multi-scan
_exptl_absorpt_process_details
;
CrysAlisPro, Agilent Technologies,
Version 1.171.36.24 (release 03-12-2012 CrysAlis171 .NET)
(compiled Dec  3 2012,18:21:49)
Empirical absorption correction using spherical harmonics,
 implemented in SCALE3 ABSPACK scaling algorithm.
;
_exptl_crystal_colour 'clear light colourless'
_exptl_crystal_colour_lustre clear
_exptl_crystal_colour_modifier light
_exptl_crystal_colour_primary colourless
_exptl_crystal_density_diffrn 1.697
_exptl_crystal_description block
_exptl_crystal_F_000 3200
_exptl_crystal_preparation 'Magnetic properties'
_exptl_crystal_recrystallization_method 'Re-crystallisation from solvent: toluene'
_exptl_crystal_size_max 0.2
_exptl_crystal_size_mid 0.15
_exptl_crystal_size_min 0.1
_refine_diff_density_max 3.241
_refine_diff_density_min -1.957
_refine_diff_density_rms 0.132
_refine_ls_abs_structure_details
;
 Flack x determined using 3838 quotients [(I+)-(I-)]/[(I+)+(I-)]
 (Parsons and Flack (2004), Acta Cryst. A60, s61).
;
_refine_ls_abs_structure_Flack -0.026(8)
_refine_ls_extinction_method none
_refine_ls_goodness_of_fit_ref 1.117
_refine_ls_hydrogen_treatment constr
_refine_ls_matrix_type full
_refine_ls_number_parameters 701
_refine_ls_number_reflns 10263
_refine_ls_number_restraints 184
_refine_ls_restrained_S_all 1.117
_refine_ls_R_factor_all 0.0430
_refine_ls_R_factor_gt 0.0384
_refine_ls_shift/su_max 0.000
_refine_ls_shift/su_mean 0.000
_refine_ls_structure_factor_coef Fsqd
_refine_ls_weighting_details
;
 w=1/[\s^2^(Fo^2^)+(0.0493P)^2^+25.6955P]
 where P=(Fo^2^+2Fc^2^)/3
;
_refine_ls_weighting_scheme calc
_refine_ls_wR_factor_gt 0.0894
_refine_ls_wR_factor_ref 0.1035
_reflns_Friedel_coverage 0.751
_reflns_friedel_fraction_full 0.753
_reflns_friedel_fraction_max 0.751
_reflns_number_gt 9704
_reflns_number_total 10263
_reflns_threshold_expression 'I > 2\s(I)'
_cod_data_source_file c5sc03755g2.cif
_cod_data_source_block oral247_xprep_shelxl
_cod_depositor_comments 'Adding full bibliography for 1540697--1540701.cif.'
_cod_original_cell_volume 6406.0(3)
_cod_database_code 1540698
_shelxl_version_number 2013-2
_chemical_oxdiff_formula Dy3As3C70H86
_shelx_space_group_comment
;
The symmetry employed for this shelxl refinement is uniquely defined
by the following loop, which should always be used as a source of
symmetry information in preference to the above space-group names.
They are only intended as comments.
;
_reflns_odcompleteness_completeness 99.81
_reflns_odcompleteness_iscentric 1
_reflns_odcompleteness_theta 26.32
_olex2_refinement_description
;
1. Fixed Uiso
 At 1.2 times of:
  All C(H) groups
 At 1.5 times of:
  All C(H,H,H) groups
2. Rigid bond restraints
 C7, C8, C9, C10, C11
 with sigma for 1-2 distances of 0.01 and sigma for 1-3 distances of 0.01
 C25, C26, C27, C28, C29
 with sigma for 1-2 distances of 0.01 and sigma for 1-3 distances of 0.01
3. Uiso/Uaniso restraints and constraints
C7 \\sim C8 \\sim C9 \\sim C10 \\sim C11: within 1.7A with sigma of 0.01 and
sigma for terminal atoms of 0.08
C46 \\sim C47 \\sim C48 \\sim C49 \\sim C50 \\sim C51: within 2A with sigma of
0.02 and sigma for terminal atoms of 0.02
C25 \\sim C26 \\sim C27 \\sim C28 \\sim C29: within 2A with sigma of 0.02 and
sigma for terminal atoms of 0.04
Uanis(C10) \\sim Ueq, Uanis(C11) \\sim Ueq, Uanis(C7) \\sim Ueq, Uanis(C8)
\\sim Ueq, Uanis(C9) \\sim Ueq: with sigma of 0.01 and sigma for terminal atoms
of 0.02
Uanis(C45) \\sim Ueq, Uanis(C44) \\sim Ueq, Uanis(C43) \\sim Ueq: with sigma of
0.01 and sigma for terminal atoms of 0.02
Uanis(C53) \\sim Ueq, Uanis(C54) \\sim Ueq, Uanis(C52) \\sim Ueq: with sigma of
0.01 and sigma for terminal atoms of 0.02
4.a Aromatic/amide H refined with riding coordinates:
 C1(H1), C2(H2), C3(H3), C4(H4), C7(H7), C8(H8), C9(H9), C10(H10), C13(H13),
 C14(H14), C15(H15), C16(H16), C19(H19), C20(H20), C21(H21), C22(H22), C25(H25),
  C26(H26), C27(H27), C28(H28), C31(H31), C32(H32), C33(H33), C34(H34),
 C39(H39), C41(H41), C48(H48), C50(H50), C57(H57), C59(H59), C64(H64), C65(H65),
  C66(H66), C67(H67), C68(H68)
4.b Idealised Me refined as rotating group:
 C6(H6A,H6B,H6C), C12(H12A,H12B,H12C), C18(H18A,H18B,H18C), C24(H24A,H24B,
 H24C), C30(H30A,H30B,H30C), C36(H36A,H36B,H36C), C43(H43A,H43B,H43C), C44(H44A,
 H44B,H44C), C45(H45A,H45B,H45C), C52(H52A,H52B,H52C), C53(H53A,H53B,H53C),
 C54(H54A,H54B,H54C), C61(H61A,H61B,H61C), C62(H62A,H62B,H62C), C63(H63A,H63B,
 H63C), C70(H70A,H70B,H70C)
;
_olex2_submission_special_instructions 'No special instructions were received'

loop_
_space_group_symop_operation_xyz
'x, y, z'
'x, -y, z+1/2'
'x+1/2, y+1/2, z'
'x+1/2, -y+1/2, z+1/2'

loop_
_atom_site_label
_atom_site_type_symbol
_atom_site_fract_x
_atom_site_fract_y
_atom_site_fract_z
_atom_site_U_iso_or_equiv
_atom_site_adp_type
_atom_site_occupancy
_atom_site_site_symmetry_order
_atom_site_calc_flag
_atom_site_refinement_flags_posn
_atom_site_refinement_flags_adp
Dy1 Dy 0.36404(4) -0.02139(3) 0.20413(3) 0.02726(16) Uani 1 1 d . .
Dy2 Dy 0.21355(4) -0.19402(3) 0.34764(3) 0.02758(16) Uani 1 1 d . .
Dy3 Dy 0.19379(4) 0.10249(3) 0.35912(3) 0.02700(16) Uani 1 1 d . .
As1 As 0.26116(15) -0.14581(12) 0.23805(7) 0.0661(6) Uani 1 1 d . .
As2 As 0.12882(12) -0.05071(9) 0.35749(11) 0.0574(5) Uani 1 1 d . .
As3 As 0.25773(13) 0.09491(10) 0.24828(6) 0.0497(5) Uani 1 1 d . .
C1 C 0.4960(9) -0.0789(8) 0.2878(5) 0.030(3) Uani 1 1 d . .
H1 H 0.4837 -0.1240 0.3032 0.036 Uiso 1 1 calc R .
C2 C 0.4751(9) -0.0111(8) 0.3074(6) 0.031(3) Uani 1 1 d . .
H2 H 0.4464 -0.0028 0.3386 0.037 Uiso 1 1 calc R .
C3 C 0.5031(10) 0.0419(8) 0.2739(7) 0.039(4) Uani 1 1 d . .
H3 H 0.4968 0.0923 0.2781 0.047 Uiso 1 1 calc R .
C4 C 0.5425(10) 0.0072(9) 0.2327(7) 0.039(4) Uani 1 1 d . .
H4 H 0.5676 0.0303 0.2042 0.047 Uiso 1 1 calc R .
C5 C 0.5383(9) -0.0682(8) 0.2412(6) 0.029(3) Uani 1 1 d . .
C6 C 0.5786(12) -0.1226(10) 0.2102(6) 0.050(4) Uani 1 1 d . .
H6A H 0.5405 -0.1660 0.2054 0.075 Uiso 1 1 calc GR .
H6B H 0.6410 -0.1342 0.2323 0.075 Uiso 1 1 calc GR .
H6C H 0.5814 -0.1040 0.1720 0.075 Uiso 1 1 calc GR .
C7 C 0.2738(12) 0.0288(9) 0.1017(6) 0.041(3) Uani 1 1 d . U
H7 H 0.2295 0.0659 0.1002 0.049 Uiso 1 1 calc R .
C8 C 0.2553(12) -0.0432(9) 0.1017(6) 0.041(3) Uani 1 1 d . U
H8 H 0.1973 -0.0644 0.1015 0.050 Uiso 1 1 calc R .
C9 C 0.3371(11) -0.0802(9) 0.1020(5) 0.040(3) Uani 1 1 d . U
H9 H 0.3434 -0.1310 0.1019 0.048 Uiso 1 1 calc R .
C10 C 0.4095(11) -0.0300(8) 0.1024(5) 0.036(3) Uani 1 1 d . U
H10 H 0.4715 -0.0404 0.1016 0.043 Uiso 1 1 calc R .
C11 C 0.3682(11) 0.0401(8) 0.1044(6) 0.039(3) Uani 1 1 d . U
C12 C 0.4140(14) 0.1105(10) 0.1043(8) 0.060(5) Uani 1 1 d . .
H12A H 0.3859 0.1455 0.1258 0.090 Uiso 1 1 calc GR .
H12B H 0.4068 0.1270 0.0642 0.090 Uiso 1 1 calc GR .
H12C H 0.4797 0.1057 0.1227 0.090 Uiso 1 1 calc GR .
C13 C 0.3292(9) -0.1432(8) 0.4419(6) 0.031(3) Uani 1 1 d . .
H13 H 0.3131 -0.1003 0.4589 0.037 Uiso 1 1 calc R .
C14 C 0.3782(9) -0.1472(7) 0.3972(6) 0.031(3) Uani 1 1 d . .
H14 H 0.3993 -0.1073 0.3789 0.037 Uiso 1 1 calc R .
C15 C 0.3904(9) -0.2205(8) 0.3844(6) 0.033(3) Uani 1 1 d . .
H15 H 0.4215 -0.2391 0.3569 0.039 Uiso 1 1 calc R .
C16 C 0.3464(10) -0.2604(9) 0.4214(7) 0.043(4) Uani 1 1 d . .
H16 H 0.3428 -0.3113 0.4223 0.051 Uiso 1 1 calc R .
C17 C 0.3089(10) -0.2136(8) 0.4565(6) 0.038(4) Uani 1 1 d . .
C18 C 0.2646(12) -0.2333(11) 0.5052(8) 0.058(5) Uani 1 1 d . .
H18A H 0.2372 -0.1903 0.5182 0.087 Uiso 1 1 calc GR .
H18B H 0.3113 -0.2531 0.5375 0.087 Uiso 1 1 calc GR .
H18C H 0.2165 -0.2693 0.4916 0.087 Uiso 1 1 calc GR .
C19 C 0.0956(11) -0.2746(9) 0.2736(7) 0.043(4) Uani 1 1 d . .
H19 H 0.0896 -0.2666 0.2334 0.051 Uiso 1 1 calc R .
C20 C 0.0437(11) -0.2401(9) 0.3080(9) 0.048(5) Uani 1 1 d . .
H20 H -0.0024 -0.2048 0.2949 0.058 Uiso 1 1 calc R .
C21 C 0.0715(12) -0.2669(11) 0.3662(8) 0.060(5) Uani 1 1 d . .
H21 H 0.0484 -0.2528 0.3987 0.072 Uiso 1 1 calc R .
C22 C 0.1407(12) -0.3188(9) 0.3650(9) 0.060(6) Uani 1 1 d . .
H22 H 0.1709 -0.3468 0.3974 0.072 Uiso 1 1 calc R .
C23 C 0.1587(11) -0.3236(8) 0.3085(9) 0.051(5) Uani 1 1 d . .
C24 C 0.2300(14) -0.3703(11) 0.2902(12) 0.088(8) Uani 1 1 d . .
H24A H 0.2196 -0.3697 0.2478 0.132 Uiso 1 1 calc GR .
H24B H 0.2247 -0.4197 0.3033 0.132 Uiso 1 1 calc GR .
H24C H 0.2918 -0.3518 0.3074 0.132 Uiso 1 1 calc GR .
C25 C 0.3755(10) 0.1149(8) 0.3935(7) 0.037(3) Uani 1 1 d . U
H25 H 0.4102 0.1177 0.3647 0.044 Uiso 1 1 calc R .
C26 C 0.3507(9) 0.0516(8) 0.4187(5) 0.030(3) Uani 1 1 d . U
H26 H 0.3653 0.0041 0.4092 0.036 Uiso 1 1 calc R .
C27 C 0.3017(10) 0.0700(8) 0.4595(5) 0.032(3) Uani 1 1 d . U
H27 H 0.2774 0.0377 0.4832 0.039 Uiso 1 1 calc R .
C28 C 0.2946(11) 0.1455(9) 0.4593(6) 0.040(3) Uani 1 1 d . U
H28 H 0.2643 0.1729 0.4831 0.048 Uiso 1 1 calc R .
C29 C 0.3391(10) 0.1732(8) 0.4189(6) 0.038(3) Uani 1 1 d . U
C30 C 0.3489(14) 0.2511(9) 0.4074(10) 0.067(6) Uani 1 1 d . .
H30A H 0.3296 0.2601 0.3656 0.101 Uiso 1 1 calc GR .
H30B H 0.4134 0.2655 0.4215 0.101 Uiso 1 1 calc GR .
H30C H 0.3101 0.2791 0.4274 0.101 Uiso 1 1 calc GR .
C31 C 0.0143(11) 0.1254(9) 0.3393(7) 0.043(4) Uani 1 1 d . .
H31 H -0.0260 0.0852 0.3324 0.052 Uiso 1 1 calc R .
C32 C 0.0440(12) 0.1649(10) 0.2972(7) 0.047(5) Uani 1 1 d . .
H32 H 0.0289 0.1556 0.2566 0.057 Uiso 1 1 calc R .
C33 C 0.1010(12) 0.2216(9) 0.3257(8) 0.051(4) Uani 1 1 d . .
H33 H 0.1300 0.2576 0.3078 0.061 Uiso 1 1 calc R .
C34 C 0.1059(10) 0.2143(7) 0.3836(7) 0.035(3) Uani 1 1 d . .
H34 H 0.1396 0.2449 0.4132 0.042 Uiso 1 1 calc R .
C35 C 0.0535(9) 0.1547(8) 0.3928(6) 0.036(3) Uani 1 1 d . .
C36 C 0.0394(11) 0.1288(10) 0.4520(7) 0.053(4) Uani 1 1 d . .
H36A H 0.0137 0.0801 0.4481 0.079 Uiso 1 1 calc GR .
H36B H -0.0032 0.1614 0.4652 0.079 Uiso 1 1 calc GR .
H36C H 0.0987 0.1286 0.4804 0.079 Uiso 1 1 calc GR .
C37 C 0.2100(11) -0.2059(8) 0.1702(6) 0.039(4) Uani 1 1 d . .
C38 C 0.1185(11) -0.1976(8) 0.1386(7) 0.039(4) Uani 1 1 d . .
C39 C 0.0849(11) -0.2375(9) 0.0911(6) 0.044(4) Uani 1 1 d . .
H39 H 0.0227 -0.2307 0.0708 0.053 Uiso 1 1 calc R .
C40 C 0.1365(15) -0.2870(9) 0.0713(8) 0.058(5) Uani 1 1 d . .
C41 C 0.2248(16) -0.2976(9) 0.1017(10) 0.066(6) Uani 1 1 d . .
H41 H 0.2608 -0.3331 0.0885 0.079 Uiso 1 1 calc R .
C42 C 0.2647(11) -0.2585(12) 0.1515(8) 0.059(5) Uani 1 1 d . .
C43 C 0.0559(15) -0.1451(11) 0.1562(11) 0.082(7) Uani 1 1 d . U
H43A H -0.0046 -0.1475 0.1292 0.124 Uiso 1 1 calc GR .
H43B H 0.0813 -0.0967 0.1557 0.124 Uiso 1 1 calc GR .
H43C H 0.0495 -0.1565 0.1955 0.124 Uiso 1 1 calc GR .
C44 C 0.0937(19) -0.3313(12) 0.0163(8) 0.092(8) Uani 1 1 d . U
H44A H 0.0796 -0.3799 0.0276 0.138 Uiso 1 1 calc GR .
H44B H 0.1376 -0.3340 -0.0086 0.138 Uiso 1 1 calc GR .
H44C H 0.0369 -0.3080 -0.0049 0.138 Uiso 1 1 calc GR .
C45 C 0.3620(16) -0.2680(17) 0.1857(12) 0.112(9) Uani 1 1 d . U
H45A H 0.4039 -0.2426 0.1662 0.168 Uiso 1 1 calc GR .
H45B H 0.3775 -0.3193 0.1884 0.168 Uiso 1 1 calc GR .
H45C H 0.3683 -0.2483 0.2247 0.168 Uiso 1 1 calc GR .
C46 C 0.0025(10) -0.0596(7) 0.3683(7) 0.037(3) Uani 1 1 d . U
C47 C -0.0732(12) -0.0568(8) 0.3208(7) 0.045(4) Uani 1 1 d . U
C48 C -0.1622(12) -0.0635(10) 0.3316(10) 0.062(5) Uani 1 1 d . U
H48 H -0.2135 -0.0637 0.2992 0.074 Uiso 1 1 calc R .
C49 C -0.1785(13) -0.0696(11) 0.3839(10) 0.062(5) Uani 1 1 d . U
C50 C -0.1031(15) -0.0711(10) 0.4283(7) 0.057(4) Uani 1 1 d . U
H50 H -0.1130 -0.0754 0.4663 0.069 Uiso 1 1 calc R .
C51 C -0.0126(12) -0.0671(9) 0.4233(6) 0.042(4) Uani 1 1 d . U
C52 C -0.064(2) -0.0466(12) 0.2593(9) 0.090(7) Uani 1 1 d . U
H52A H -0.0457 0.0030 0.2539 0.135 Uiso 1 1 calc GR .
H52B H -0.1231 -0.0568 0.2324 0.135 Uiso 1 1 calc GR .
H52C H -0.0170 -0.0796 0.2515 0.135 Uiso 1 1 calc GR .
C53 C -0.2766(16) -0.0728(15) 0.3876(14) 0.109(9) Uani 1 1 d . U
H53A H -0.3092 -0.0301 0.3690 0.163 Uiso 1 1 calc GR .
H53B H -0.2798 -0.0742 0.4284 0.163 Uiso 1 1 calc GR .
H53C H -0.3055 -0.1160 0.3678 0.163 Uiso 1 1 calc GR .
C54 C 0.0695(17) -0.0732(14) 0.4745(10) 0.102(9) Uani 1 1 d . U
H54A H 0.0977 -0.1207 0.4743 0.154 Uiso 1 1 calc GR .
H54B H 0.0490 -0.0669 0.5106 0.154 Uiso 1 1 calc GR .
H54C H 0.1147 -0.0360 0.4717 0.154 Uiso 1 1 calc GR .
C55 C 0.1876(11) 0.1580(8) 0.1862(6) 0.036(4) Uani 1 1 d . .
C56 C 0.2230(11) 0.2242(9) 0.1740(7) 0.044(4) Uani 1 1 d . .
C57 C 0.1732(12) 0.2657(8) 0.1293(7) 0.044(4) Uani 1 1 d . .
H57 H 0.1978 0.3107 0.1212 0.053 Uiso 1 1 calc R .
C58 C 0.0898(12) 0.2443(8) 0.0961(7) 0.043(4) Uani 1 1 d . .
C59 C 0.0565(10) 0.1794(9) 0.1091(6) 0.041(4) Uani 1 1 d . .
H59 H -0.0021 0.1644 0.0871 0.049 Uiso 1 1 calc R .
C60 C 0.1033(11) 0.1341(8) 0.1526(6) 0.037(3) Uani 1 1 d . .
C61 C 0.3157(16) 0.2557(14) 0.2102(9) 0.088(7) Uani 1 1 d . .
H61A H 0.3101 0.2654 0.2498 0.133 Uiso 1 1 calc GR .
H61B H 0.3298 0.3004 0.1923 0.133 Uiso 1 1 calc GR .
H61C H 0.3653 0.2209 0.2111 0.133 Uiso 1 1 calc GR .
C62 C 0.0333(16) 0.2919(12) 0.0487(8) 0.078(7) Uani 1 1 d . .
H62A H -0.0263 0.2690 0.0325 0.117 Uiso 1 1 calc GR .
H62B H 0.0666 0.2985 0.0180 0.117 Uiso 1 1 calc GR .
H62C H 0.0233 0.3387 0.0651 0.117 Uiso 1 1 calc GR .
C63 C 0.0681(16) 0.0596(10) 0.1640(10) 0.072(6) Uani 1 1 d . .
H63A H 0.0591 0.0576 0.2036 0.108 Uiso 1 1 calc GR .
H63B H 0.1132 0.0231 0.1594 0.108 Uiso 1 1 calc GR .
H63C H 0.0094 0.0502 0.1364 0.108 Uiso 1 1 calc GR .
C64 C -0.3289(16) -0.0082(15) 0.0783(11) 0.086(7) Uani 1 1 d . .
H64 H -0.3829 0.0093 0.0884 0.103 Uiso 1 1 calc R .
C65 C -0.2481(16) -0.0096(16) 0.1182(11) 0.091(8) Uani 1 1 d . .
H65 H -0.2441 0.0078 0.1564 0.109 Uiso 1 1 calc R .
C66 C -0.1700(13) -0.0373(12) 0.1025(10) 0.072(6) Uani 1 1 d . .
H66 H -0.1143 -0.0413 0.1315 0.087 Uiso 1 1 calc R .
C67 C -0.170(2) -0.0581(13) 0.0496(9) 0.097(9) Uani 1 1 d . .
H67 H -0.1155 -0.0743 0.0395 0.116 Uiso 1 1 calc R .
C68 C -0.2527(17) -0.0552(12) 0.0097(10) 0.085(8) Uani 1 1 d . .
H68 H -0.2546 -0.0698 -0.0289 0.102 Uiso 1 1 calc R .
C69 C -0.3331(13) -0.0322(9) 0.0228(9) 0.059(5) Uani 1 1 d . .
C70 C -0.4163(17) -0.0310(12) -0.0223(12) 0.103(10) Uani 1 1 d . .
H70A H -0.4641 -0.0589 -0.0099 0.155 Uiso 1 1 calc GR .
H70B H -0.4044 -0.0522 -0.0577 0.155 Uiso 1 1 calc GR .
H70C H -0.4371 0.0187 -0.0299 0.155 Uiso 1 1 calc GR .

loop_
_atom_site_aniso_label
_atom_site_aniso_U_11
_atom_site_aniso_U_22
_atom_site_aniso_U_33
_atom_site_aniso_U_23
_atom_site_aniso_U_13
_atom_site_aniso_U_12
Dy1 0.0275(3) 0.0346(3) 0.0209(3) -0.0012(3) 0.0081(2) -0.0013(3)
Dy2 0.0249(3) 0.0278(3) 0.0304(3) 0.0038(3) 0.0071(2) -0.0013(3)
Dy3 0.0284(3) 0.0294(3) 0.0233(3) -0.0003(3) 0.0061(2) 0.0050(3)
As1 0.0807(13) 0.0933(15) 0.0262(8) -0.0146(9) 0.0165(8) -0.0654(12)
As2 0.0307(8) 0.0298(8) 0.1174(17) 0.0044(9) 0.0286(10) 0.0034(7)
As3 0.0631(11) 0.0629(11) 0.0260(8) 0.0104(7) 0.0164(8) 0.0328(9)
C1 0.025(7) 0.046(8) 0.020(6) 0.005(6) 0.003(5) 0.000(6)
C2 0.024(7) 0.042(8) 0.030(7) -0.005(6) 0.012(6) -0.007(6)
C3 0.032(8) 0.029(7) 0.052(10) -0.003(7) 0.003(7) -0.013(6)
C4 0.025(7) 0.042(9) 0.052(9) 0.006(8) 0.013(7) -0.009(7)
C5 0.020(6) 0.037(8) 0.029(7) -0.007(6) 0.003(6) 0.002(6)
C6 0.050(10) 0.073(12) 0.026(7) -0.009(8) 0.007(7) 0.022(9)
C7 0.049(6) 0.054(6) 0.018(5) -0.002(5) 0.007(5) 0.007(5)
C8 0.046(6) 0.056(6) 0.020(5) -0.006(5) 0.004(5) -0.002(5)
C9 0.057(6) 0.048(6) 0.015(5) -0.004(5) 0.008(5) 0.001(5)
C10 0.050(6) 0.050(6) 0.006(4) 0.000(5) 0.004(5) 0.002(5)
C11 0.052(6) 0.051(6) 0.012(5) 0.004(5) 0.008(5) 0.001(5)
C12 0.077(13) 0.062(11) 0.046(10) 0.016(9) 0.024(9) -0.016(10)
C13 0.028(7) 0.034(8) 0.028(7) 0.002(6) -0.002(6) -0.006(6)
C14 0.023(7) 0.030(7) 0.036(8) 0.004(6) 0.001(6) 0.001(6)
C15 0.023(7) 0.035(8) 0.039(8) 0.005(7) 0.007(6) 0.002(6)
C16 0.035(8) 0.034(8) 0.052(10) 0.016(7) -0.003(7) 0.008(7)
C17 0.036(8) 0.044(9) 0.032(8) 0.011(7) 0.000(6) -0.010(7)
C18 0.049(10) 0.076(13) 0.051(10) 0.016(9) 0.018(9) -0.014(9)
C19 0.041(9) 0.041(9) 0.047(9) -0.002(8) 0.013(8) -0.020(7)
C20 0.023(7) 0.038(9) 0.081(13) 0.006(9) 0.007(8) -0.010(7)
C21 0.045(10) 0.078(14) 0.062(11) -0.004(10) 0.022(9) -0.026(10)
C22 0.043(10) 0.043(10) 0.080(13) 0.039(10) -0.013(9) -0.012(8)
C23 0.034(8) 0.031(8) 0.085(13) 0.006(9) 0.009(9) -0.010(7)
C24 0.062(13) 0.042(11) 0.16(2) -0.031(13) 0.025(14) -0.010(10)
C25 0.029(7) 0.039(7) 0.042(8) -0.007(6) 0.006(6) -0.004(6)
C26 0.032(7) 0.035(6) 0.017(6) -0.003(5) -0.006(5) 0.006(6)
C27 0.034(7) 0.048(7) 0.012(6) 0.000(5) -0.002(5) 0.009(6)
C28 0.047(8) 0.052(7) 0.015(6) -0.008(6) -0.004(5) 0.019(7)
C29 0.040(8) 0.036(7) 0.031(7) -0.007(6) -0.008(6) 0.004(6)
C30 0.060(12) 0.042(10) 0.097(15) -0.005(10) 0.012(11) -0.011(9)
C31 0.031(8) 0.041(9) 0.050(9) -0.007(8) -0.005(7) 0.018(7)
C32 0.049(10) 0.066(12) 0.028(8) 0.007(8) 0.012(7) 0.035(9)
C33 0.046(9) 0.042(9) 0.071(12) 0.014(9) 0.025(9) 0.024(8)
C34 0.032(7) 0.029(7) 0.044(8) -0.001(6) 0.009(6) 0.016(6)
C35 0.025(7) 0.044(9) 0.040(8) 0.002(7) 0.008(6) 0.017(6)
C36 0.040(9) 0.064(11) 0.059(10) 0.007(9) 0.019(8) 0.026(8)
C37 0.045(9) 0.047(9) 0.025(7) -0.004(7) 0.010(7) -0.011(7)
C38 0.048(9) 0.029(8) 0.042(9) 0.008(7) 0.014(7) -0.006(7)
C39 0.051(9) 0.051(10) 0.024(7) 0.002(7) -0.005(7) -0.017(8)
C40 0.090(15) 0.040(9) 0.045(10) 0.000(8) 0.019(10) -0.008(10)
C41 0.092(16) 0.041(10) 0.078(14) 0.005(10) 0.050(13) 0.026(11)
C42 0.034(9) 0.081(14) 0.062(12) 0.036(11) 0.011(8) 0.017(9)
C43 0.089(14) 0.066(12) 0.112(16) 0.028(12) 0.064(13) 0.024(11)
C44 0.17(2) 0.064(12) 0.038(9) -0.005(9) 0.017(12) -0.040(13)
C45 0.059(12) 0.17(2) 0.113(18) 0.057(16) 0.035(13) 0.026(14)
C46 0.029(7) 0.026(7) 0.060(9) 0.000(6) 0.016(7) -0.002(6)
C47 0.050(9) 0.031(7) 0.051(9) -0.002(7) 0.010(7) 0.003(7)
C48 0.042(9) 0.045(9) 0.086(12) -0.003(9) -0.009(9) 0.004(8)
C49 0.052(10) 0.066(10) 0.076(11) 0.009(10) 0.029(9) -0.006(9)
C50 0.085(12) 0.057(10) 0.036(8) 0.008(8) 0.026(8) -0.012(10)
C51 0.055(9) 0.042(8) 0.025(7) 0.008(6) -0.001(7) -0.004(7)
C52 0.145(19) 0.075(13) 0.050(11) 0.007(10) 0.025(12) 0.004(13)
C53 0.068(14) 0.091(15) 0.18(2) 0.005(16) 0.056(15) -0.008(12)
C54 0.098(16) 0.084(14) 0.094(16) 0.016(13) -0.042(13) -0.016(13)
C55 0.049(9) 0.040(8) 0.020(6) 0.007(6) 0.009(6) 0.025(7)
C56 0.037(8) 0.057(10) 0.039(9) -0.016(8) 0.013(7) 0.001(8)
C57 0.065(11) 0.030(8) 0.045(9) -0.005(7) 0.031(9) 0.000(8)
C58 0.068(11) 0.033(8) 0.033(8) 0.002(7) 0.022(8) 0.015(8)
C59 0.032(8) 0.050(10) 0.036(8) -0.012(7) -0.002(6) 0.013(7)
C60 0.046(9) 0.031(8) 0.042(8) 0.002(6) 0.026(7) 0.005(7)
C61 0.092(17) 0.110(19) 0.057(12) -0.017(13) 0.006(12) -0.005(15)
C62 0.103(17) 0.091(16) 0.037(10) 0.020(10) 0.007(10) 0.045(14)
C63 0.088(15) 0.057(12) 0.079(14) -0.008(11) 0.039(13) -0.022(11)
C64 0.058(13) 0.12(2) 0.082(16) 0.020(15) 0.018(12) -0.015(13)
C65 0.060(14) 0.13(2) 0.077(16) 0.032(15) 0.011(12) -0.003(14)
C66 0.040(10) 0.085(15) 0.081(16) 0.018(12) -0.009(10) 0.001(10)
C67 0.14(2) 0.095(18) 0.034(11) -0.013(11) -0.020(13) 0.038(17)
C68 0.094(18) 0.082(16) 0.064(14) -0.016(12) -0.012(13) 0.024(14)
C69 0.049(11) 0.038(9) 0.075(14) 0.000(9) -0.016(10) -0.001(8)
C70 0.082(16) 0.062(14) 0.14(2) -0.003(14) -0.036(16) -0.034(12)

loop_
_atom_type_symbol
_atom_type_description
_atom_type_scat_dispersion_real
_atom_type_scat_dispersion_imag
_atom_type_scat_source
C C 0.0033 0.0016 'International Tables Vol C Tables 4.2.6.8 and 6.1.1.4'
H H 0.0000 0.0000 'International Tables Vol C Tables 4.2.6.8 and 6.1.1.4'
As As 0.0499 2.0058 'International Tables Vol C Tables 4.2.6.8 and 6.1.1.4'
Dy Dy -0.1892 4.4098 'International Tables Vol C Tables 4.2.6.8 and 6.1.1.4'

loop_
_geom_angle_atom_site_label_1
_geom_angle_atom_site_label_2
_geom_angle_atom_site_label_3
_geom_angle
As1 Dy1 As3 96.77(7)
C1 Dy1 As1 80.0(3)
C1 Dy1 As3 112.7(3)
C1 Dy1 C5 30.4(4)
C2 Dy1 As1 93.3(3)
C2 Dy1 As3 83.8(3)
C2 Dy1 C1 30.7(4)
C2 Dy1 C4 50.7(5)
C2 Dy1 C5 50.6(4)
C2 Dy1 C7 154.5(5)
C2 Dy1 C10 127.7(4)
C2 Dy1 C11 131.5(5)
C3 Dy1 As1 124.1(4)
C3 Dy1 As3 82.0(4)
C3 Dy1 C1 51.1(5)
C3 Dy1 C2 30.8(5)
C3 Dy1 C4 31.1(5)
C3 Dy1 C5 51.2(5)
C3 Dy1 C7 125.4(5)
C3 Dy1 C8 152.4(5)
C3 Dy1 C10 105.6(5)
C3 Dy1 C11 101.0(5)
C4 Dy1 As1 129.5(3)
C4 Dy1 As3 110.3(4)
C4 Dy1 C1 50.7(5)
C4 Dy1 C5 30.9(5)
C4 Dy1 C7 115.4(5)
C4 Dy1 C10 77.9(5)
C5 Dy1 As1 100.3(3)
C5 Dy1 As3 131.8(3)
C7 Dy1 As1 109.6(4)
C7 Dy1 As3 82.5(4)
C7 Dy1 C1 161.5(5)
C7 Dy1 C5 131.2(5)
C7 Dy1 C10 51.2(5)
C8 Dy1 As1 83.3(4)
C8 Dy1 As3 99.9(4)
C8 Dy1 C1 144.7(5)
C8 Dy1 C2 175.2(5)
C8 Dy1 C4 129.7(5)
C8 Dy1 C5 126.6(5)
C8 Dy1 C7 30.1(5)
C8 Dy1 C10 51.9(5)
C8 Dy1 C11 51.3(5)
C9 Dy1 As1 87.0(4)
C9 Dy1 As3 130.2(4)
C9 Dy1 C1 116.7(5)
C9 Dy1 C2 145.7(5)
C9 Dy1 C3 135.0(5)
C9 Dy1 C4 104.6(5)
C9 Dy1 C5 95.6(5)
C9 Dy1 C7 50.3(5)
C9 Dy1 C8 31.1(5)
C9 Dy1 C10 31.4(5)
C9 Dy1 C11 51.6(5)
C10 Dy1 As1 116.9(3)
C10 Dy1 As3 128.7(3)
C10 Dy1 C1 110.5(4)
C10 Dy1 C5 81.1(4)
C11 Dy1 As1 134.2(3)
C11 Dy1 As3 97.1(3)
C11 Dy1 C1 132.2(5)
C11 Dy1 C4 84.9(5)
C11 Dy1 C5 102.2(5)
C11 Dy1 C7 30.9(5)
C11 Dy1 C10 31.7(4)
As2 Dy2 As1 89.46(7)
C13 Dy2 As1 112.6(3)
C13 Dy2 As2 79.6(3)
C13 Dy2 C17 30.6(4)
C14 Dy2 As1 84.4(3)
C14 Dy2 As2 92.2(3)
C14 Dy2 C13 31.3(4)
C14 Dy2 C15 31.4(4)
C14 Dy2 C16 51.1(5)
C14 Dy2 C17 51.4(4)
C14 Dy2 C19 153.9(5)
C14 Dy2 C20 174.2(6)
C14 Dy2 C21 143.5(5)
C14 Dy2 C22 127.0(5)
C14 Dy2 C23 130.0(5)
C15 Dy2 As1 85.5(3)
C15 Dy2 As2 123.6(3)
C15 Dy2 C13 51.9(5)
C15 Dy2 C16 31.4(5)
C15 Dy2 C17 52.0(5)
C15 Dy2 C19 125.2(5)
C15 Dy2 C20 150.1(5)
C15 Dy2 C21 129.2(6)
C15 Dy2 C22 101.6(5)
C15 Dy2 C23 98.6(5)
C16 Dy2 As1 115.1(4)
C16 Dy2 As2 129.5(4)
C16 Dy2 C13 50.7(5)
C16 Dy2 C17 30.8(5)
C16 Dy2 C19 117.3(5)
C16 Dy2 C20 126.8(5)
C16 Dy2 C21 99.1(6)
C16 Dy2 C22 75.9(5)
C16 Dy2 C23 85.9(5)
C17 Dy2 As1 134.6(3)
C17 Dy2 As2 100.8(4)
C19 Dy2 As1 81.3(4)
C19 Dy2 As2 109.3(4)
C19 Dy2 C13 164.0(5)
C19 Dy2 C17 133.5(5)
C20 Dy2 As1 101.0(4)
C20 Dy2 As2 85.9(4)
C20 Dy2 C13 143.0(5)
C20 Dy2 C17 123.6(5)
C20 Dy2 C19 30.8(5)
C20 Dy2 C21 31.6(6)
C20 Dy2 C22 51.0(5)
C20 Dy2 C23 52.0(5)
C21 Dy2 As1 131.5(4)
C21 Dy2 As2 94.3(5)
C21 Dy2 C13 115.6(5)
C21 Dy2 C17 92.1(5)
C21 Dy2 C19 51.9(5)
C21 Dy2 C23 52.8(6)
C22 Dy2 As1 126.2(5)
C22 Dy2 As2 125.2(5)
C22 Dy2 C13 113.1(5)
C22 Dy2 C17 82.8(5)
C22 Dy2 C19 50.9(5)
C22 Dy2 C21 31.2(6)
C22 Dy2 C23 31.4(6)
C23 Dy2 As1 94.9(4)
C23 Dy2 As2 137.8(4)
C23 Dy2 C13 135.0(5)
C23 Dy2 C17 105.5(5)
C23 Dy2 C19 31.3(5)
As3 Dy3 As2 96.40(6)
C25 Dy3 As2 112.9(3)
C25 Dy3 As3 76.3(3)
C26 Dy3 As2 84.8(3)
C26 Dy3 As3 91.6(3)
C26 Dy3 C25 31.0(5)
C26 Dy3 C27 30.7(4)
C26 Dy3 C28 50.8(4)
C26 Dy3 C29 51.1(4)
C26 Dy3 C31 153.8(5)
C26 Dy3 C32 174.5(6)
C26 Dy3 C33 144.0(5)
C27 Dy3 As2 85.4(3)
C27 Dy3 As3 122.2(3)
C27 Dy3 C25 51.1(5)
C27 Dy3 C28 31.2(5)
C27 Dy3 C29 51.2(5)
C27 Dy3 C31 125.6(5)
C27 Dy3 C32 150.5(5)
C27 Dy3 C33 129.6(5)
C28 Dy3 As2 114.6(4)
C28 Dy3 As3 125.1(4)
C28 Dy3 C25 50.6(5)
C28 Dy3 C29 30.5(5)
C28 Dy3 C31 117.1(5)
C28 Dy3 C32 127.1(5)
C28 Dy3 C33 99.6(5)
C29 Dy3 As2 134.4(3)
C29 Dy3 As3 96.0(4)
C29 Dy3 C25 30.9(5)
C31 Dy3 As2 80.8(4)
C31 Dy3 As3 111.6(4)
C31 Dy3 C25 164.0(5)
C31 Dy3 C29 133.2(5)
C32 Dy3 As2 100.4(5)
C32 Dy3 As3 86.2(4)
C32 Dy3 C25 143.6(6)
C32 Dy3 C29 124.1(5)
C32 Dy3 C31 30.6(5)
C33 Dy3 As2 130.4(4)
C33 Dy3 As3 91.6(4)
C33 Dy3 C25 116.6(5)
C33 Dy3 C29 92.9(5)
C33 Dy3 C31 51.1(5)
C33 Dy3 C32 31.3(6)
C34 Dy3 As2 125.8(3)
C34 Dy3 As3 120.9(3)
C34 Dy3 C25 113.3(5)
C34 Dy3 C26 127.2(4)
C34 Dy3 C27 102.6(5)
C34 Dy3 C28 76.5(5)
C34 Dy3 C29 82.8(5)
C34 Dy3 C31 50.8(5)
C34 Dy3 C32 50.7(5)
C34 Dy3 C33 30.3(5)
C35 Dy3 As2 94.5(4)
C35 Dy3 As3 136.9(3)
C35 Dy3 C25 135.4(5)
C35 Dy3 C26 130.9(4)
C35 Dy3 C27 100.2(4)
C35 Dy3 C28 86.6(5)
C35 Dy3 C29 105.5(5)
C35 Dy3 C31 30.5(5)
C35 Dy3 C32 50.8(5)
C35 Dy3 C33 51.2(5)
C35 Dy3 C34 31.4(5)
Dy2 As1 Dy1 135.05(6)
C37 As1 Dy1 110.3(4)
C37 As1 Dy2 114.6(4)
Dy2 As2 Dy3 134.97(6)
C46 As2 Dy2 111.8(4)
C46 As2 Dy3 113.2(4)
Dy3 As3 Dy1 129.71(6)
C55 As3 Dy1 113.4(4)
C55 As3 Dy3 113.7(4)
Dy1 C1 H1 117.7
C2 C1 Dy1 72.8(8)
C2 C1 H1 126.1
C2 C1 C5 107.9(13)
C5 C1 Dy1 75.4(7)
C5 C1 H1 126.1
Dy1 C2 H2 115.9
C1 C2 Dy1 76.5(8)
C1 C2 H2 125.4
C3 C2 Dy1 74.2(8)
C3 C2 C1 109.2(13)
C3 C2 H2 125.4
Dy1 C3 H3 115.3
C2 C3 Dy1 75.0(8)
C2 C3 H3 126.3
C2 C3 C4 107.4(13)
C4 C3 Dy1 75.7(8)
C4 C3 H3 126.3
Dy1 C4 H4 116.7
C3 C4 Dy1 73.3(8)
C3 C4 H4 125.8
C3 C4 C5 108.4(13)
C5 C4 Dy1 76.3(8)
C5 C4 H4 125.8
C1 C5 Dy1 74.1(7)
C1 C5 C4 107.1(13)
C1 C5 C6 127.5(15)
C4 C5 Dy1 72.9(8)
C4 C5 C6 125.1(15)
C6 C5 Dy1 122.7(10)
C5 C6 H6A 109.5
C5 C6 H6B 109.5
C5 C6 H6C 109.5
H6A C6 H6B 109.5
H6A C6 H6C 109.5
H6B C6 H6C 109.5
Dy1 C7 H7 119.4
C8 C7 Dy1 73.5(9)
C8 C7 H7 124.9
C8 C7 C11 110.2(15)
C11 C7 Dy1 73.9(8)
C11 C7 H7 124.9
Dy1 C8 H8 115.8
C7 C8 Dy1 76.5(9)
C7 C8 H8 126.1
C7 C8 C9 107.8(15)
C9 C8 Dy1 73.8(8)
C9 C8 H8 126.1
Dy1 C9 H9 115.2
C8 C9 Dy1 75.2(8)
C8 C9 H9 125.2
C8 C9 C10 109.7(14)
C10 C9 Dy1 76.4(8)
C10 C9 H9 125.2
Dy1 C10 H10 119.1
C9 C10 Dy1 72.1(8)
C9 C10 H10 127.4
C9 C10 C11 105.2(14)
C11 C10 Dy1 73.5(8)
C11 C10 H10 127.4
C7 C11 Dy1 75.2(8)
C7 C11 C10 107.0(14)
C7 C11 C12 126.1(16)
C10 C11 Dy1 74.7(8)
C10 C11 C12 126.7(16)
C12 C11 Dy1 119.5(10)
C11 C12 H12A 109.5
C11 C12 H12B 109.5
C11 C12 H12C 109.5
H12A C12 H12B 109.5
H12A C12 H12C 109.5
H12B C12 H12C 109.5
Dy2 C13 H13 118.5
C14 C13 Dy2 72.6(7)
C14 C13 H13 125.9
C17 C13 Dy2 74.9(8)
C17 C13 H13 125.9
C17 C13 C14 108.2(14)
Dy2 C14 H14 115.6
C13 C14 Dy2 76.1(7)
C13 C14 H14 125.5
C15 C14 Dy2 74.8(8)
C15 C14 C13 108.9(13)
C15 C14 H14 125.5
Dy2 C15 H15 117.0
C14 C15 Dy2 73.8(8)
C14 C15 H15 127.2
C14 C15 C16 105.6(14)
C16 C15 Dy2 74.3(8)
C16 C15 H15 127.2
Dy2 C16 H16 116.5
C15 C16 Dy2 74.3(8)
C15 C16 H16 124.8
C17 C16 Dy2 76.1(8)
C17 C16 C15 110.3(14)
C17 C16 H16 124.8
C13 C17 Dy2 74.4(8)
C13 C17 C16 107.0(14)
C13 C17 C18 125.1(16)
C16 C17 Dy2 73.0(8)
C16 C17 C18 127.6(15)
C18 C17 Dy2 123.1(10)
C17 C18 H18A 109.5
C17 C18 H18B 109.5
C17 C18 H18C 109.5
H18A C18 H18B 109.5
H18A C18 H18C 109.5
H18B C18 H18C 109.5
Dy2 C19 H19 118.1
C20 C19 Dy2 74.2(9)
C20 C19 H19 125.2
C20 C19 C23 109.5(16)
C23 C19 Dy2 74.3(9)
C23 C19 H19 125.2
Dy2 C20 H20 117.0
C19 C20 Dy2 75.0(9)
C19 C20 H20 125.5
C19 C20 C21 109.0(16)
C21 C20 Dy2 74.4(9)
C21 C20 H20 125.5
Dy2 C21 H21 116.7
C20 C21 Dy2 74.0(9)
C20 C21 H21 127.3
C22 C21 Dy2 74.4(9)
C22 C21 C20 105.4(17)
C22 C21 H21 127.3
Dy2 C22 H22 118.2
C21 C22 Dy2 74.4(9)
C21 C22 H22 124.5
C21 C22 C23 110.9(15)
C23 C22 Dy2 74.5(9)
C23 C22 H22 124.5
C19 C23 Dy2 74.4(9)
C19 C23 C22 105.1(15)
C19 C23 C24 128(2)
C22 C23 Dy2 74.1(10)
C22 C23 C24 127.1(18)
C24 C23 Dy2 116.4(11)
C23 C24 H24A 109.5
C23 C24 H24B 109.5
C23 C24 H24C 109.5
H24A C24 H24B 109.5
H24A C24 H24C 109.5
H24B C24 H24C 109.5
Dy3 C25 H25 118.3
C26 C25 Dy3 73.0(8)
C26 C25 H25 126.4
C26 C25 C29 107.3(14)
C29 C25 Dy3 74.4(9)
C29 C25 H25 126.4
Dy3 C26 H26 115.8
C25 C26 Dy3 76.0(8)
C25 C26 H26 125.6
C27 C26 Dy3 74.7(8)
C27 C26 C25 108.9(13)
C27 C26 H26 125.6
Dy3 C27 H27 116.4
C26 C27 Dy3 74.6(7)
C26 C27 H27 126.4
C26 C27 C28 107.2(13)
C28 C27 Dy3 74.7(7)
C28 C27 H27 126.4
Dy3 C28 H28 116.7
C27 C28 Dy3 74.1(7)
C27 C28 H28 125.5
C29 C28 Dy3 75.7(8)
C29 C28 C27 109.0(13)
C29 C28 H28 125.5
C25 C29 Dy3 74.8(8)
C25 C29 C30 127.3(17)
C28 C29 Dy3 73.8(8)
C28 C29 C25 107.6(14)
C28 C29 C30 125.0(16)
C30 C29 Dy3 119.3(11)
C29 C30 H30A 109.5
C29 C30 H30B 109.5
C29 C30 H30C 109.5
H30A C30 H30B 109.5
H30A C30 H30C 109.5
H30B C30 H30C 109.5
Dy3 C31 H31 118.6
C32 C31 Dy3 74.6(10)
C32 C31 H31 125.9
C35 C31 Dy3 72.8(8)
C35 C31 H31 125.9
C35 C31 C32 108.2(16)
Dy3 C32 H32 117.0
C31 C32 Dy3 74.8(9)
C31 C32 H32 126.1
C31 C32 C33 107.8(15)
C33 C32 Dy3 74.2(9)
C33 C32 H32 126.1
Dy3 C33 H33 117.7
C32 C33 Dy3 74.5(9)
C32 C33 H33 126.5
C34 C33 Dy3 73.3(8)
C34 C33 C32 106.9(16)
C34 C33 H33 126.5
Dy3 C34 H34 115.9
C33 C34 Dy3 76.4(9)
C33 C34 H34 125.3
C33 C34 C35 109.4(14)
C35 C34 Dy3 74.3(8)
C35 C34 H34 125.3
C31 C35 Dy3 76.7(9)
C31 C35 C34 107.7(15)
C31 C35 C36 126.5(16)
C34 C35 Dy3 74.4(8)
C34 C35 C36 125.8(14)
C36 C35 Dy3 117.0(9)
C35 C36 H36A 109.5
C35 C36 H36B 109.5
C35 C36 H36C 109.5
H36A C36 H36B 109.5
H36A C36 H36C 109.5
H36B C36 H36C 109.5
C38 C37 As1 121.2(12)
C38 C37 C42 118.2(14)
C42 C37 As1 120.6(12)
C37 C38 C43 121.5(16)
C39 C38 C37 120.8(15)
C39 C38 C43 117.7(17)
C38 C39 H39 118.8
C38 C39 C40 122.4(16)
C40 C39 H39 118.8
C39 C40 C41 118.3(17)
C39 C40 C44 120(2)
C41 C40 C44 122(2)
C40 C41 H41 118.6
C40 C41 C42 122.9(17)
C42 C41 H41 118.6
C37 C42 C45 118(2)
C41 C42 C37 117.5(15)
C41 C42 C45 124(2)
C38 C43 H43A 109.5
C38 C43 H43B 109.5
C38 C43 H43C 109.5
H43A C43 H43B 109.5
H43A C43 H43C 109.5
H43B C43 H43C 109.5
C40 C44 H44A 109.5
C40 C44 H44B 109.5
C40 C44 H44C 109.5
H44A C44 H44B 109.5
H44A C44 H44C 109.5
H44B C44 H44C 109.5
C42 C45 H45A 109.5
C42 C45 H45B 109.5
C42 C45 H45C 109.5
H45A C45 H45B 109.5
H45A C45 H45C 109.5
H45B C45 H45C 109.5
C47 C46 As2 120.7(12)
C51 C46 As2 120.2(12)
C51 C46 C47 119.1(14)
C46 C47 C48 117.8(16)
C46 C47 C52 123.1(18)
C48 C47 C52 119.2(18)
C47 C48 H48 117.9
C49 C48 C47 124.3(18)
C49 C48 H48 117.9
C48 C49 C50 115.5(18)
C48 C49 C53 117(2)
C50 C49 C53 127(2)
C49 C50 H50 117.2
C49 C50 C51 125.7(16)
C51 C50 H50 117.2
C46 C51 C50 117.6(14)
C46 C51 C54 119.0(18)
C50 C51 C54 123.3(17)
C47 C52 H52A 109.5
C47 C52 H52B 109.5
C47 C52 H52C 109.5
H52A C52 H52B 109.5
H52A C52 H52C 109.5
H52B C52 H52C 109.5
C49 C53 H53A 109.5
C49 C53 H53B 109.5
C49 C53 H53C 109.5
H53A C53 H53B 109.5
H53A C53 H53C 109.5
H53B C53 H53C 109.5
C51 C54 H54A 109.5
C51 C54 H54B 109.5
C51 C54 H54C 109.5
H54A C54 H54B 109.5
H54A C54 H54C 109.5
H54B C54 H54C 109.5
C56 C55 As3 121.1(12)
C60 C55 As3 119.1(11)
C60 C55 C56 119.8(13)
C55 C56 C61 123.1(16)
C57 C56 C55 119.4(14)
C57 C56 C61 117.5(17)
C56 C57 H57 118.9
C58 C57 C56 122.3(15)
C58 C57 H57 118.9
C57 C58 C59 117.1(14)
C57 C58 C62 121.9(17)
C59 C58 C62 120.9(17)
C58 C59 H59 118.1
C58 C59 C60 123.9(15)
C60 C59 H59 118.1
C55 C60 C63 119.3(15)
C59 C60 C55 117.5(14)
C59 C60 C63 123.2(16)
C56 C61 H61A 109.5
C56 C61 H61B 109.5
C56 C61 H61C 109.5
H61A C61 H61B 109.5
H61A C61 H61C 109.5
H61B C61 H61C 109.5
C58 C62 H62A 109.5
C58 C62 H62B 109.5
C58 C62 H62C 109.5
H62A C62 H62B 109.5
H62A C62 H62C 109.5
H62B C62 H62C 109.5
C60 C63 H63A 109.5
C60 C63 H63B 109.5
C60 C63 H63C 109.5
H63A C63 H63B 109.5
H63A C63 H63C 109.5
H63B C63 H63C 109.5
C65 C64 H64 120.1
C65 C64 C69 120(2)
C69 C64 H64 120.1
C64 C65 H65 120.5
C64 C65 C66 119(3)
C66 C65 H65 120.5
C65 C66 H66 118.4
C67 C66 C65 123(2)
C67 C66 H66 118.4
C66 C67 H67 121.7
C66 C67 C68 117(3)
C68 C67 H67 121.7
C67 C68 H68 118.3
C67 C68 C69 123(2)
C69 C68 H68 118.3
C64 C69 C70 123(2)
C68 C69 C64 118.0(18)
C68 C69 C70 119(2)
C69 C70 H70A 109.5
C69 C70 H70B 109.5
C69 C70 H70C 109.5
H70A C70 H70B 109.5
H70A C70 H70C 109.5
H70B C70 H70C 109.5

loop_
_geom_bond_atom_site_label_1
_geom_bond_atom_site_label_2
_geom_bond_distance
Dy1 As1 2.9902(18)
Dy1 As3 3.0121(17)
Dy1 C1 2.672(13)
Dy1 C2 2.626(13)
Dy1 C3 2.615(14)
Dy1 C4 2.645(14)
Dy1 C5 2.689(13)
Dy1 C7 2.658(15)
Dy1 C8 2.620(15)
Dy1 C9 2.602(13)
Dy1 C10 2.658(13)
Dy1 C11 2.641(13)
Dy2 As1 2.9872(18)
Dy2 As2 2.9840(17)
Dy2 C13 2.660(13)
Dy2 C14 2.614(13)
Dy2 C15 2.627(13)
Dy2 C16 2.627(14)
Dy2 C17 2.667(14)
Dy2 C19 2.644(15)
Dy2 C20 2.634(15)
Dy2 C21 2.639(16)
Dy2 C22 2.638(15)
Dy2 C23 2.644(16)
Dy3 As2 3.0088(17)
Dy3 As3 3.0013(17)
Dy3 C25 2.653(15)
Dy3 C26 2.615(13)
Dy3 C27 2.616(12)
Dy3 C28 2.625(13)
Dy3 C29 2.648(14)
Dy3 C31 2.644(15)
Dy3 C32 2.641(15)
Dy3 C33 2.636(15)
Dy3 C34 2.597(13)
Dy3 C35 2.596(13)
As1 C37 1.963(14)
As2 C46 1.968(14)
As3 C55 1.980(13)
C1 H1 0.9500
C1 C2 1.40(2)
C1 C5 1.407(19)
C2 H2 0.9500
C2 C3 1.39(2)
C3 H3 0.9500
C3 C4 1.41(2)
C4 H4 0.9500
C4 C5 1.42(2)
C5 C6 1.46(2)
C6 H6A 0.9800
C6 H6B 0.9800
C6 H6C 0.9800
C7 H7 0.9500
C7 C8 1.37(2)
C7 C11 1.41(2)
C8 H8 0.9500
C8 C9 1.40(2)
C9 H9 0.9500
C9 C10 1.43(2)
C10 H10 0.9500
C10 C11 1.45(2)
C11 C12 1.48(2)
C12 H12A 0.9800
C12 H12B 0.9800
C12 H12C 0.9800
C13 H13 0.9500
C13 C14 1.42(2)
C13 C17 1.41(2)
C14 H14 0.9500
C14 C15 1.42(2)
C15 H15 0.9500
C15 C16 1.42(2)
C16 H16 0.9500
C16 C17 1.41(2)
C17 C18 1.50(2)
C18 H18A 0.9800
C18 H18B 0.9800
C18 H18C 0.9800
C19 H19 0.9500
C19 C20 1.40(2)
C19 C23 1.43(2)
C20 H20 0.9500
C20 C21 1.43(3)
C21 H21 0.9500
C21 C22 1.42(3)
C22 H22 0.9500
C22 C23 1.43(3)
C23 C24 1.51(3)
C24 H24A 0.9800
C24 H24B 0.9800
C24 H24C 0.9800
C25 H25 0.9500
C25 C26 1.41(2)
C25 C29 1.41(2)
C26 H26 0.9500
C26 C27 1.39(2)
C27 H27 0.9500
C27 C28 1.41(2)
C28 H28 0.9500
C28 C29 1.39(2)
C29 C30 1.49(2)
C30 H30A 0.9800
C30 H30B 0.9800
C30 H30C 0.9800
C31 H31 0.9500
C31 C32 1.39(2)
C31 C35 1.38(2)
C32 H32 0.9500
C32 C33 1.42(3)
C33 H33 0.9500
C33 C34 1.37(2)
C34 H34 0.9500
C34 C35 1.40(2)
C35 C36 1.55(2)
C36 H36A 0.9800
C36 H36B 0.9800
C36 H36C 0.9800
C37 C38 1.41(2)
C37 C42 1.41(3)
C38 C39 1.35(2)
C38 C43 1.48(2)
C39 H39 0.9500
C39 C40 1.35(3)
C40 C41 1.36(3)
C40 C44 1.55(2)
C41 H41 0.9500
C41 C42 1.40(3)
C42 C45 1.50(3)
C43 H43A 0.9800
C43 H43B 0.9800
C43 H43C 0.9800
C44 H44A 0.9800
C44 H44B 0.9800
C44 H44C 0.9800
C45 H45A 0.9800
C45 H45B 0.9800
C45 H45C 0.9800
C46 C47 1.40(2)
C46 C51 1.38(2)
C47 C48 1.42(3)
C47 C52 1.51(3)
C48 H48 0.9500
C48 C49 1.32(3)
C49 C50 1.35(3)
C49 C53 1.49(3)
C50 H50 0.9500
C50 C51 1.39(3)
C51 C54 1.52(2)
C52 H52A 0.9800
C52 H52B 0.9800
C52 H52C 0.9800
C53 H53A 0.9800
C53 H53B 0.9800
C53 H53C 0.9800
C54 H54A 0.9800
C54 H54B 0.9800
C54 H54C 0.9800
C55 C56 1.40(2)
C55 C60 1.40(2)
C56 C57 1.38(2)
C56 C61 1.56(3)
C57 H57 0.9500
C57 C58 1.37(2)
C58 C59 1.37(2)
C58 C62 1.52(2)
C59 H59 0.9500
C59 C60 1.39(2)
C60 C63 1.53(2)
C61 H61A 0.9800
C61 H61B 0.9800
C61 H61C 0.9800
C62 H62A 0.9800
C62 H62B 0.9800
C62 H62C 0.9800
C63 H63A 0.9800
C63 H63B 0.9800
C63 H63C 0.9800
C64 H64 0.9500
C64 C65 1.35(3)
C64 C69 1.38(3)
C65 H65 0.9500
C65 C66 1.40(3)
C66 H66 0.9500
C66 C67 1.31(3)
C67 H67 0.9500
C67 C68 1.37(3)
C68 H68 0.9500
C68 C69 1.37(3)
C69 C70 1.44(3)
C70 H70A 0.9800
C70 H70B 0.9800
C70 H70C 0.9800

loop_
_geom_torsion_atom_site_label_1
_geom_torsion_atom_site_label_2
_geom_torsion_atom_site_label_3
_geom_torsion_atom_site_label_4
_geom_torsion
Dy1 C1 C2 C3 -67.6(10)
Dy1 C1 C5 C4 65.9(9)
Dy1 C1 C5 C6 -119.3(14)
Dy1 C2 C3 C4 -69.3(10)
Dy1 C3 C4 C5 -68.8(10)
Dy1 C4 C5 C1 -66.8(9)
Dy1 C4 C5 C6 118.3(14)
Dy1 C7 C8 C9 -67.7(10)
Dy1 C7 C11 C10 68.6(9)
Dy1 C7 C11 C12 -116.0(15)
Dy1 C8 C9 C10 -69.4(9)
Dy1 C9 C10 C11 -66.6(9)
Dy1 C10 C11 C7 -68.9(9)
Dy1 C10 C11 C12 115.7(15)
Dy2 C13 C14 C15 -68.3(9)
Dy2 C13 C17 C16 66.3(10)
Dy2 C13 C17 C18 -119.8(15)
Dy2 C14 C15 C16 -68.1(9)
Dy2 C15 C16 C17 -68.3(11)
Dy2 C16 C17 C13 -67.2(10)
Dy2 C16 C17 C18 119.1(15)
Dy2 C19 C20 C21 -67.3(11)
Dy2 C19 C23 C22 68.2(11)
Dy2 C19 C23 C24 -111.5(16)
Dy2 C20 C21 C22 -68.3(11)
Dy2 C21 C22 C23 -66.2(11)
Dy2 C22 C23 C19 -68.4(10)
Dy2 C22 C23 C24 111.3(16)
Dy3 C25 C26 C27 -68.1(9)
Dy3 C25 C29 C28 67.1(10)
Dy3 C25 C29 C30 -115.4(16)
Dy3 C26 C27 C28 -68.2(9)
Dy3 C27 C28 C29 -68.3(10)
Dy3 C28 C29 C25 -67.7(10)
Dy3 C28 C29 C30 114.7(15)
Dy3 C31 C32 C33 -67.4(11)
Dy3 C31 C35 C34 68.5(9)
Dy3 C31 C35 C36 -113.9(14)
Dy3 C32 C33 C34 -66.7(10)
Dy3 C33 C34 C35 -67.6(10)
Dy3 C34 C35 C31 -70.1(10)
Dy3 C34 C35 C36 112.3(13)
As1 C37 C38 C39 178.0(11)
As1 C37 C38 C43 -2(2)
As1 C37 C42 C41 -177.8(13)
As1 C37 C42 C45 1(2)
As2 C46 C47 C48 180.0(12)
As2 C46 C47 C52 0(2)
As2 C46 C51 C50 178.3(13)
As2 C46 C51 C54 -4(2)
As3 C55 C56 C57 178.1(11)
As3 C55 C56 C61 -4(2)
As3 C55 C60 C59 -179.3(11)
As3 C55 C60 C63 -0.9(19)
C1 C2 C3 Dy1 69.1(10)
C1 C2 C3 C4 -0.2(17)
C2 C1 C5 Dy1 -66.1(9)
C2 C1 C5 C4 -0.2(15)
C2 C1 C5 C6 174.6(14)
C2 C3 C4 Dy1 68.9(10)
C2 C3 C4 C5 0.1(17)
C3 C4 C5 Dy1 66.8(10)
C3 C4 C5 C1 0.1(15)
C3 C4 C5 C6 -174.9(14)
C5 C1 C2 Dy1 67.9(9)
C5 C1 C2 C3 0.3(16)
C7 C8 C9 Dy1 69.6(10)
C7 C8 C9 C10 0.2(16)
C8 C7 C11 Dy1 -65.1(11)
C8 C7 C11 C10 3.5(16)
C8 C7 C11 C12 178.9(14)
C8 C9 C10 Dy1 68.5(10)
C8 C9 C10 C11 1.9(14)
C9 C10 C11 Dy1 65.7(8)
C9 C10 C11 C7 -3.2(14)
C9 C10 C11 C12 -178.6(14)
C11 C7 C8 Dy1 65.4(10)
C11 C7 C8 C9 -2.3(17)
C13 C14 C15 Dy2 69.2(9)
C13 C14 C15 C16 1.1(15)
C14 C13 C17 Dy2 -65.5(9)
C14 C13 C17 C16 0.8(15)
C14 C13 C17 C18 174.7(14)
C14 C15 C16 Dy2 67.7(9)
C14 C15 C16 C17 -0.6(16)
C15 C16 C17 Dy2 67.1(10)
C15 C16 C17 C13 -0.1(16)
C15 C16 C17 C18 -173.8(14)
C17 C13 C14 Dy2 67.1(9)
C17 C13 C14 C15 -1.2(15)
C19 C20 C21 Dy2 67.6(11)
C19 C20 C21 C22 -0.7(18)
C20 C19 C23 Dy2 -66.4(11)
C20 C19 C23 C22 1.8(17)
C20 C19 C23 C24 -177.9(15)
C20 C21 C22 Dy2 68.0(11)
C20 C21 C22 C23 1.9(18)
C21 C22 C23 Dy2 66.1(12)
C21 C22 C23 C19 -2.3(18)
C21 C22 C23 C24 177.5(15)
C23 C19 C20 Dy2 66.5(11)
C23 C19 C20 C21 -0.8(18)
C25 C26 C27 Dy3 69.0(10)
C25 C26 C27 C28 0.8(15)
C26 C25 C29 Dy3 -66.1(10)
C26 C25 C29 C28 1.0(16)
C26 C25 C29 C30 178.5(15)
C26 C27 C28 Dy3 68.1(9)
C26 C27 C28 C29 -0.1(15)
C27 C28 C29 Dy3 67.2(9)
C27 C28 C29 C25 -0.5(16)
C27 C28 C29 C30 -178.1(14)
C29 C25 C26 Dy3 67.0(10)
C29 C25 C26 C27 -1.1(16)
C31 C32 C33 Dy3 67.9(11)
C31 C32 C33 C34 1.2(17)
C32 C31 C35 Dy3 -66.8(11)
C32 C31 C35 C34 1.8(16)
C32 C31 C35 C36 179.4(13)
C32 C33 C34 Dy3 67.5(11)
C32 C33 C34 C35 -0.1(17)
C33 C34 C35 Dy3 69.1(10)
C33 C34 C35 C31 -1.0(16)
C33 C34 C35 C36 -178.6(13)
C35 C31 C32 Dy3 65.6(10)
C35 C31 C32 C33 -1.9(17)
C37 C38 C39 C40 0(2)
C38 C37 C42 C41 2(2)
C38 C37 C42 C45 -179.2(17)
C38 C39 C40 C41 2(3)
C38 C39 C40 C44 180.0(15)
C39 C40 C41 C42 -1(3)
C40 C41 C42 C37 0(3)
C40 C41 C42 C45 -179.1(19)
C42 C37 C38 C39 -2(2)
C42 C37 C38 C43 178.3(16)
C43 C38 C39 C40 180.0(16)
C44 C40 C41 C42 -179.7(18)
C46 C47 C48 C49 3(3)
C47 C46 C51 C50 0(2)
C47 C46 C51 C54 177.5(16)
C47 C48 C49 C50 -2(3)
C47 C48 C49 C53 177.2(19)
C48 C49 C50 C51 0(3)
C49 C50 C51 C46 1(3)
C49 C50 C51 C54 -176(2)
C51 C46 C47 C48 -2(2)
C51 C46 C47 C52 178.2(16)
C52 C47 C48 C49 -177(2)
C53 C49 C50 C51 -179(2)
C55 C56 C57 C58 0(2)
C56 C55 C60 C59 -2(2)
C56 C55 C60 C63 176.3(16)
C56 C57 C58 C59 0(2)
C56 C57 C58 C62 177.1(16)
C57 C58 C59 C60 -2(2)
C58 C59 C60 C55 3(2)
C58 C59 C60 C63 -175.9(16)
C60 C55 C56 C57 1(2)
C60 C55 C56 C61 178.7(15)
C61 C56 C57 C58 -177.9(16)
C62 C58 C59 C60 -178.5(15)
C64 C65 C66 C67 4(4)
C65 C64 C69 C68 -2(3)
C65 C64 C69 C70 -179(2)
C65 C66 C67 C68 -3(4)
C66 C67 C68 C69 0(4)
C67 C68 C69 C64 3(4)
C67 C68 C69 C70 180(2)
C69 C64 C65 C66 -2(4)
